data_1577225
loop_
_publ_author_name
'Chen, Liangliang'
'Shangguan, Zhichun'
'Shi, Tianyu'
'Qin, Liyuan'
'Zeng, Yiyun'
'Zhu, Qingqiu'
'Chen, Jin'
'Liang, Junhong'
'Miao, Wentao'
'He, Yurong'
'Qiu, Xiaosong'
'Wang, Xunchang'
'Zhang, Deqing'
'Yang, Renqiang'

_publ_section_title
;
 Sterically controlled 5-exo-dig cyclization enables synthesis of
 non-benzenoid polycyclic aromatic hydrocarbons with intriguing
 (anti)aromaticity and diradical properties
;
_journal_name_full 'Chemical Science'
_journal_paper_doi 10.1039/D6SC00121A
_journal_year 2026
_chemical_formula_moiety 'C25 H22 O2'
_chemical_formula_sum 'C25 H22 O2'
_chemical_formula_weight 354.42
_space_group_crystal_system monoclinic
_space_group_IT_number 14
_space_group_name_Hall '-P 2ybc'
_space_group_name_H-M_alt 'P 1 21/c 1'
_atom_sites_solution_hydrogens geom
_atom_sites_solution_primary iterative
_audit_creation_date 2024-08-28
_audit_creation_method
;
Olex2 1.2
(compiled 2018.05.29 svn.r3508 for OlexSys, GUI svn.r5506)
;
_audit_update_record
;
2025-08-07 deposited with the CCDC.	2026-05-04 downloaded from the CCDC.
;
_cell_angle_alpha 90
_cell_angle_beta 103.825(2)
_cell_angle_gamma 90
_cell_formula_units_Z 4
_cell_length_a 16.3766(3)
_cell_length_b 10.38959(18)
_cell_length_c 11.4772(3)
_cell_measurement_reflns_used 6437
_cell_measurement_temperature 170.00(10)
_cell_measurement_theta_max 77.0260
_cell_measurement_theta_min 2.7710
_cell_volume 1896.23(7)
_computing_cell_refinement 'CrysAlisPro 1.171.42.96a (Rigaku OD, 2023)'
_computing_data_collection 'CrysAlisPro 1.171.42.96a (Rigaku OD, 2023)'
_computing_data_reduction 'CrysAlisPro 1.171.42.96a (Rigaku OD, 2023)'
_computing_molecular_graphics 'Olex2 (Dolomanov et al., 2009)'
_computing_publication_material 'Olex2 (Dolomanov et al., 2009)'
_computing_structure_refinement 'ShelXL (Sheldrick, 2015)'
_computing_structure_solution 'olex2.solve (Bourhis et al., 2015)'
_diffrn_ambient_environment N~2~
_diffrn_ambient_temperature 170.00(10)
_diffrn_detector 'Hybrid Pixel Array Detector'
_diffrn_detector_area_resol_mean 10.0000
_diffrn_detector_type HyPix
_diffrn_measured_fraction_theta_full 1.000
_diffrn_measured_fraction_theta_max 0.959
_diffrn_measurement_details
;
List of Runs (angles in degrees, time in seconds):

  # Type    Start    End  Width  t~exp~   \w     \q     \k     \f   Frames
#--------------------------------------------------------------------------
  1  \w    -95.00 -33.00   0.50    1.00    -- -104.50  77.00 120.00  124
  2  \w    -68.00 -31.00   0.50    1.00    -- -104.50  61.00  90.00   74
  3  \w    -62.00 -37.00   0.50    1.00    -- -104.50  61.00   0.00   50
  4  \w    -68.00 -31.00   0.50    1.00    -- -104.50  61.00 -30.00   74
  5  \w    -85.00 -37.00   0.50    1.00    -- -104.50  77.00 -90.00   96
  6  \w    -66.00 -32.00   0.50    1.00    -- -104.50  61.00-120.00   68
  7  \w    -61.00 -31.00   0.50    1.00    -- -104.50  61.00  60.00   60
  8  \w    -68.00 -32.00   0.50    1.00    -- -104.50  61.00 120.00   72
  9  \w    -62.00 -37.00   0.50    1.00    -- -104.50  61.00 150.00   50
 10  \w    -37.00  -6.00   0.50    0.50    --  -46.45  38.00 -60.00   62
 11  \w    -12.00  14.00   0.50    0.50    --  -46.45  25.00 166.00   52
 12  \w      0.00  26.00   0.50    0.50    --  -46.45  19.00 -60.00   52
 13  \w      0.00  25.00   0.50    0.50    --  -46.45  38.00 -60.00   50
 14  \w   -116.00 -52.00   0.50    0.50    --  -46.45 -25.00   3.00  128
 15  \w   -173.00 -96.00   0.50    1.00    -- -104.50 -25.00   3.00  154
 16  \w    -28.00  13.00   0.50    0.50    --   46.45 -25.00   3.00   82
 17  \w     38.00  75.00   0.50    1.00    --  108.85 -61.00 -60.00   74
 18  \w     38.00  74.00   0.50    1.00    --  108.85 -61.00 -30.00   72
 19  \w    -22.00  21.00   0.50    0.50    --   46.45 -19.00-150.00   86
 20  \w     37.00  69.00   0.50    1.00    --  108.85 -61.00-150.00   64
 21  \w     81.00 108.00   0.50    1.00    --  108.85-125.00 -60.00   54
 22  \w     40.00  91.00   0.50    1.00    --  108.85 -94.00 -60.00  102
 23  \w     43.00  75.00   0.50    1.00    --  108.85-125.00 -60.00   64
 24  \w     36.00  64.00   0.50    1.00    --  108.85 -94.00 150.00   56
 25  \w     81.00 106.00   0.50    1.00    --  108.85 -94.00 150.00   50
 26  \w     97.00 123.00   0.50    1.00    --  108.85  25.00 166.00   52
 27  \w     33.00 121.00   0.50    0.50    --   46.45  25.00 166.00  176
 28  \w     95.00 168.00   0.50    1.00    --  108.85  45.00 -60.00  146
 29  \w    117.00 177.00   0.50    1.00    --  108.85  61.00-150.00  120
;
_diffrn_measurement_device 'four-circle diffractometer'
_diffrn_measurement_device_type 'XtaLAB Synergy R, HyPix'
_diffrn_measurement_method '\w scans'
_diffrn_orient_matrix_type 'CrysAlisPro convention (1999,Acta A55,543-557)'
_diffrn_orient_matrix_UB_11 0.0798520000
_diffrn_orient_matrix_UB_12 -0.0038389000
_diffrn_orient_matrix_UB_13 -0.0486536000
_diffrn_orient_matrix_UB_21 -0.0524188000
_diffrn_orient_matrix_UB_22 -0.0488298000
_diffrn_orient_matrix_UB_23 -0.1218019000
_diffrn_orient_matrix_UB_31 -0.0161141000
_diffrn_orient_matrix_UB_32 0.1399385000
_diffrn_orient_matrix_UB_33 -0.0437714000
_diffrn_radiation_monochromator mirror
_diffrn_radiation_probe x-ray
_diffrn_radiation_type CuK\a
_diffrn_radiation_wavelength 1.54184
_diffrn_reflns_av_R_equivalents 0.0264
_diffrn_reflns_av_unetI/netI 0.0257
_diffrn_reflns_Laue_measured_fraction_full 1.000
_diffrn_reflns_Laue_measured_fraction_max 0.959
_diffrn_reflns_limit_h_max 19
_diffrn_reflns_limit_h_min -20
_diffrn_reflns_limit_k_max 13
_diffrn_reflns_limit_k_min -11
_diffrn_reflns_limit_l_max 14
_diffrn_reflns_limit_l_min -14
_diffrn_reflns_number 14107
_diffrn_reflns_point_group_measured_fraction_full 1.000
_diffrn_reflns_point_group_measured_fraction_max 0.959
_diffrn_reflns_theta_full 67.684
_diffrn_reflns_theta_max 77.536
_diffrn_reflns_theta_min 2.779
_diffrn_source 'Rotating-anode X-ray tube'
_diffrn_source_type 'PhotonJet R (Cu) X-ray Source'
_exptl_absorpt_coefficient_mu 0.605
_exptl_absorpt_correction_T_max 1.00000
_exptl_absorpt_correction_T_min 0.80978
_exptl_absorpt_correction_type multi-scan
_exptl_absorpt_process_details
;
CrysAlisPro 1.171.42.96a (Rigaku Oxford Diffraction, 2023)
Empirical absorption correction using spherical harmonics,
implemented in SCALE3 ABSPACK scaling algorithm.
;
_exptl_crystal_colour 'translucent light yellow'
_exptl_crystal_density_diffrn 1.241
_exptl_crystal_description hexagonal
_exptl_crystal_F_000 752
_exptl_crystal_size_max 0.5
_exptl_crystal_size_mid 0.3
_exptl_crystal_size_min 0.1
_refine_diff_density_max 0.709
_refine_diff_density_min -0.400
_refine_diff_density_rms 0.048
_refine_ls_extinction_method none
_refine_ls_goodness_of_fit_ref 1.066
_refine_ls_hydrogen_treatment constr
_refine_ls_matrix_type full
_refine_ls_number_parameters 248
_refine_ls_number_reflns 3878
_refine_ls_number_restraints 0
_refine_ls_restrained_S_all 1.066
_refine_ls_R_factor_all 0.0667
_refine_ls_R_factor_gt 0.0592
_refine_ls_shift/su_max 0.000
_refine_ls_shift/su_mean 0.000
_refine_ls_structure_factor_coef Fsqd
_refine_ls_weighting_details 'w=1/[\s^2^(Fo^2^)+(0.0806P)^2^+1.1035P] where P=(Fo^2^+2Fc^2^)/3'
_refine_ls_weighting_scheme calc
_refine_ls_wR_factor_gt 0.1580
_refine_ls_wR_factor_ref 0.1637
_reflns_Friedel_coverage 0.000
_reflns_number_gt 3382
_reflns_number_total 3878
_reflns_threshold_expression 'I > 2\s(I)'
_cod_data_source_file d6sc00121a2.cif
_cod_data_source_block tx15898_auto
_cod_original_cell_volume 1896.22(7)
_cod_database_code 1577225
_shelx_shelxl_version_number 2018/3
_chemical_oxdiff_usercomment 'C H O'
_shelx_space_group_comment
;
The symmetry employed for this shelxl refinement is uniquely defined
by the following loop, which should always be used as a source of
symmetry information in preference to the above space-group names.
They are only intended as comments.
;
_diffrn_oxdiff_digest_frames
;
01ec6d7e838f60b21b4be6b712e3a4bb280003270f2
;
_reflns_odcompleteness_completeness 99.95
_reflns_odcompleteness_iscentric 1
_reflns_odcompleteness_theta 68.13
_olex2_refinement_description
;
1. Fixed Uiso
 At 1.2 times of:
  All C(H) groups
 At 1.5 times of:
  All C(H,H,H) groups
2.a Aromatic/amide H refined with riding coordinates:
 C10(H10), C12(H12), C4(H4), C5(H5), C13(H13), C19(H19), C24(H24), C18(H18),
 C15(H15), C16(H16)
2.b Idealised Me refined as rotating group:
 C27(H27A,H27B,H27C), C21(H21A,H21B,H21C), C22(H22A,H22B,H22C), C23(H23A,H23B,
 H23C)
;
_olex2_submission_special_instructions 'No special instructions were received'
_oxdiff_exptl_absorpt_empirical_details
;
Empirical correction (ABSPACK) includes:
- Absorption correction using spherical harmonics
- Frame scaling
;
_oxdiff_exptl_absorpt_empirical_full_max 1.536
_oxdiff_exptl_absorpt_empirical_full_min 0.570

loop_
_space_group_symop_operation_xyz
'x, y, z'
'-x, y+1/2, -z+1/2'
'-x, -y, -z'
'x, -y-1/2, z-1/2'

loop_
_atom_site_label
_atom_site_type_symbol
_atom_site_fract_x
_atom_site_fract_y
_atom_site_fract_z
_atom_site_U_iso_or_equiv
_atom_site_adp_type
_atom_site_occupancy
_atom_site_site_symmetry_order
_atom_site_calc_flag
_atom_site_refinement_flags_posn
_atom_site_refinement_flags_adp
_atom_site_refinement_flags_occupancy
_atom_site_disorder_assembly
_atom_site_disorder_group
O26 O 0.36993(8) 0.88483(12) 0.30212(12) 0.0354(3) Uani 1 1 d . . . . .
O25 O 0.76176(10) 1.07645(15) 0.48913(18) 0.0568(5) Uani 1 1 d . . . . .
C10 C 0.44328(11) 0.64751(16) 0.42917(15) 0.0285(4) Uani 1 1 d . . . . .
H10 H 0.387633 0.675525 0.393966 0.034 Uiso 1 1 calc R . . . .
C11 C 0.54199(11) 0.47982(16) 0.52616(15) 0.0271(4) Uani 1 1 d . . . . .
C2 C 0.51329(11) 0.86323(16) 0.39515(15) 0.0283(4) Uani 1 1 d . . . . .
C1 C 0.50982(11) 0.73003(16) 0.43706(15) 0.0273(4) Uani 1 1 d . . . . .
C9 C 0.59363(11) 0.69142(16) 0.49254(15) 0.0282(4) Uani 1 1 d . . . . .
C7 C 0.59655(12) 0.90780(17) 0.42771(16) 0.0297(4) Uani 1 1 d . . . . .
C3 C 0.44712(12) 0.94056(17) 0.33273(16) 0.0305(4) Uani 1 1 d . . . . .
C8 C 0.65137(12) 0.80063(16) 0.48715(16) 0.0298(4) Uani 1 1 d . . . . .
C12 C 0.60926(11) 0.56789(16) 0.53497(16) 0.0289(4) Uani 1 1 d . . . . .
H12 H 0.665262 0.541544 0.570267 0.035 Uiso 1 1 calc R . . . .
C4 C 0.46387(13) 1.06724(17) 0.30612(17) 0.0337(4) Uani 1 1 d . . . . .
H4 H 0.420112 1.121350 0.263348 0.040 Uiso 1 1 calc R . . . .
C6 C 0.61325(12) 1.03870(17) 0.40288(16) 0.0328(4) Uani 1 1 d . . . . .
C5 C 0.54513(13) 1.11277(17) 0.34298(16) 0.0351(4) Uani 1 1 d . . . . .
H5 H 0.555282 1.200133 0.326471 0.042 Uiso 1 1 calc R . . . .
C14 C 0.78894(11) 0.69155(18) 0.57862(18) 0.0348(4) Uani 1 1 d . . . . .
C13 C 0.73583(12) 0.79973(18) 0.52071(18) 0.0364(4) Uani 1 1 d . . . . .
H13 H 0.764009 0.875681 0.505830 0.044 Uiso 1 1 calc R . . . .
C17 C 0.89042(13) 0.4819(2) 0.68447(19) 0.0410(5) Uani 1 1 d . . . . .
C19 C 0.79046(12) 0.65163(19) 0.69510(18) 0.0382(4) Uani 1 1 d . . . . .
H19 H 0.756882 0.695219 0.739590 0.046 Uiso 1 1 calc R . . . .
C24 C 0.69227(14) 1.11100(19) 0.43682(19) 0.0409(5) Uani 1 1 d . . . . .
H24 H 0.688128 1.199103 0.414015 0.049 Uiso 1 1 calc R . . . .
C18 C 0.84031(13) 0.5492(2) 0.74681(19) 0.0397(5) Uani 1 1 d . . . . .
H18 H 0.840456 0.524162 0.826459 0.048 Uiso 1 1 calc R . . . .
C15 C 0.84032(13) 0.6273(2) 0.5182(2) 0.0428(5) Uani 1 1 d . . . . .
H15 H 0.841933 0.654676 0.439754 0.051 Uiso 1 1 calc R . . . .
C27 C 0.30200(13) 0.9606(2) 0.2342(2) 0.0424(5) Uani 1 1 d . . . . .
H27A H 0.315712 0.989688 0.159930 0.064 Uiso 1 1 calc GR . . . .
H27B H 0.293149 1.035515 0.281636 0.064 Uiso 1 1 calc GR . . . .
H27C H 0.250659 0.908492 0.214664 0.064 Uiso 1 1 calc GR . . . .
C16 C 0.88932(14) 0.5243(2) 0.5692(2) 0.0484(5) Uani 1 1 d . . . . .
H16 H 0.923074 0.481442 0.524502 0.058 Uiso 1 1 calc R . . . .
C20 C 0.94374(15) 0.3676(2) 0.7431(2) 0.0528(6) Uani 1 1 d . . . . .
C21 C 0.8865(2) 0.2650(3) 0.7758(4) 0.0906(12) Uani 1 1 d . . . . .
H21A H 0.857329 0.300400 0.833884 0.136 Uiso 1 1 calc GR . . . .
H21B H 0.920308 0.190643 0.811131 0.136 Uiso 1 1 calc GR . . . .
H21C H 0.845091 0.237996 0.703364 0.136 Uiso 1 1 calc GR . . . .
C22 C 1.0030(3) 0.4100(4) 0.8583(5) 0.134(2) Uani 1 1 d . . . . .
H22A H 1.045989 0.466864 0.840055 0.202 Uiso 1 1 calc GR . . . .
H22B H 1.030058 0.334319 0.902143 0.202 Uiso 1 1 calc GR . . . .
H22C H 0.971419 0.456259 0.907770 0.202 Uiso 1 1 calc GR . . . .
C23 C 0.9912(3) 0.3055(5) 0.6616(5) 0.143(2) Uani 1 1 d . . . . .
H23A H 0.951753 0.279567 0.586881 0.214 Uiso 1 1 calc GR . . . .
H23B H 1.020897 0.229422 0.701032 0.214 Uiso 1 1 calc GR . . . .
H23C H 1.031961 0.366767 0.643572 0.214 Uiso 1 1 calc GR . . . .

loop_
_atom_site_aniso_label
_atom_site_aniso_U_11
_atom_site_aniso_U_22
_atom_site_aniso_U_33
_atom_site_aniso_U_23
_atom_site_aniso_U_13
_atom_site_aniso_U_12
O26 0.0353(7) 0.0259(6) 0.0426(7) 0.0041(5) 0.0048(6) 0.0021(5)
O25 0.0455(9) 0.0372(8) 0.0874(13) 0.0029(8) 0.0149(9) -0.0096(7)
C10 0.0314(9) 0.0227(8) 0.0315(9) -0.0009(7) 0.0076(7) 0.0013(7)
C11 0.0313(9) 0.0215(8) 0.0288(8) -0.0009(6) 0.0078(7) 0.0001(6)
C2 0.0366(9) 0.0217(8) 0.0281(8) -0.0012(6) 0.0108(7) -0.0006(7)
C1 0.0325(9) 0.0222(8) 0.0278(8) -0.0015(6) 0.0086(7) 0.0006(7)
C9 0.0335(9) 0.0224(8) 0.0300(8) -0.0026(6) 0.0101(7) -0.0020(7)
C7 0.0382(10) 0.0239(8) 0.0294(8) -0.0004(7) 0.0129(7) -0.0019(7)
C3 0.0378(10) 0.0259(9) 0.0298(9) -0.0009(7) 0.0119(7) 0.0001(7)
C8 0.0369(9) 0.0228(8) 0.0315(8) -0.0011(7) 0.0117(7) -0.0021(7)
C12 0.0292(9) 0.0242(8) 0.0330(9) -0.0011(7) 0.0065(7) 0.0002(7)
C4 0.0455(11) 0.0235(9) 0.0337(9) 0.0034(7) 0.0126(8) 0.0029(7)
C6 0.0435(11) 0.0251(9) 0.0332(9) 0.0007(7) 0.0159(8) -0.0032(7)
C5 0.0531(12) 0.0231(9) 0.0325(9) 0.0027(7) 0.0168(8) -0.0037(8)
C14 0.0275(9) 0.0308(9) 0.0449(10) -0.0008(8) 0.0065(8) -0.0064(7)
C13 0.0359(10) 0.0288(9) 0.0457(11) 0.0021(8) 0.0123(8) -0.0050(7)
C17 0.0333(10) 0.0415(11) 0.0477(11) 0.0040(9) 0.0084(8) 0.0005(8)
C19 0.0367(10) 0.0342(10) 0.0439(11) -0.0030(8) 0.0102(8) -0.0015(8)
C24 0.0481(12) 0.0283(9) 0.0505(12) 0.0006(8) 0.0199(10) -0.0074(8)
C18 0.0393(10) 0.0398(11) 0.0389(10) 0.0019(8) 0.0073(8) -0.0033(8)
C15 0.0401(11) 0.0465(12) 0.0436(11) 0.0049(9) 0.0137(9) 0.0037(9)
C27 0.0404(11) 0.0333(10) 0.0505(12) 0.0056(9) 0.0047(9) 0.0060(8)
C16 0.0455(12) 0.0520(13) 0.0522(13) 0.0052(10) 0.0202(10) 0.0109(10)
C20 0.0452(12) 0.0479(13) 0.0660(15) 0.0133(11) 0.0144(11) 0.0117(10)
C21 0.091(2) 0.0581(18) 0.134(3) 0.0355(19) 0.051(2) 0.0214(17)
C22 0.114(3) 0.080(3) 0.160(4) 0.024(3) -0.065(3) 0.017(2)
C23 0.174(4) 0.135(4) 0.160(4) 0.091(3) 0.121(4) 0.120(4)

loop_
_atom_type_symbol
_atom_type_description
_atom_type_scat_dispersion_real
_atom_type_scat_dispersion_imag
_atom_type_scat_source
C C 0.0181 0.0091 'International Tables Vol C Tables 4.2.6.8 and 6.1.1.4'
H H 0.0000 0.0000 'International Tables Vol C Tables 4.2.6.8 and 6.1.1.4'
O O 0.0492 0.0322 'International Tables Vol C Tables 4.2.6.8 and 6.1.1.4'

loop_
_geom_angle_atom_site_label_1
_geom_angle_atom_site_label_2
_geom_angle_atom_site_label_3
_geom_angle
_geom_angle_site_symmetry_1
_geom_angle_site_symmetry_3
_geom_angle_publ_flag
C3 O26 C27 117.41(15) . . ?
C1 C10 C11 119.68(16) . 3_666 ?
C10 C11 C11 119.3(2) 3_666 3_666 ?
C12 C11 C10 120.96(16) . 3_666 ?
C12 C11 C11 119.69(19) . 3_666 ?
C7 C2 C1 109.54(15) . . ?
C3 C2 C1 128.42(16) . . ?
C3 C2 C7 122.04(16) . . ?
C10 C1 C2 131.18(16) . . ?
C10 C1 C9 121.21(16) . . ?
C9 C1 C2 107.61(15) . . ?
C1 C9 C8 108.69(15) . . ?
C12 C9 C1 119.92(16) . . ?
C12 C9 C8 131.32(17) . . ?
C2 C7 C8 108.43(15) . . ?
C2 C7 C6 118.75(17) . . ?
C6 C7 C8 132.80(17) . . ?
O26 C3 C2 116.51(15) . . ?
O26 C3 C4 124.47(17) . . ?
C4 C3 C2 119.02(17) . . ?
C9 C8 C7 105.65(15) . . ?
C13 C8 C9 127.12(17) . . ?
C13 C8 C7 127.07(16) . . ?
C9 C12 C11 120.12(16) . . ?
C5 C4 C3 118.86(18) . . ?
C7 C6 C24 129.30(18) . . ?
C5 C6 C7 117.06(17) . . ?
C5 C6 C24 113.57(17) . . ?
C4 C5 C6 124.16(17) . . ?
C19 C14 C13 122.09(17) . . ?
C15 C14 C13 120.28(18) . . ?
C15 C14 C19 117.63(18) . . ?
C8 C13 C14 126.06(17) . . ?
C18 C17 C20 120.37(19) . . ?
C16 C17 C18 116.90(19) . . ?
C16 C17 C20 122.7(2) . . ?
C18 C19 C14 120.86(19) . . ?
O25 C24 C6 130.31(19) . . ?
C19 C18 C17 121.53(19) . . ?
C16 C15 C14 121.5(2) . . ?
C15 C16 C17 121.6(2) . . ?
C21 C20 C17 109.3(2) . . ?
C22 C20 C17 109.8(2) . . ?
C22 C20 C21 107.1(3) . . ?
C23 C20 C17 112.7(2) . . ?
C23 C20 C21 107.1(3) . . ?
C23 C20 C22 110.7(4) . . ?

loop_
_geom_bond_atom_site_label_1
_geom_bond_atom_site_label_2
_geom_bond_distance
_geom_bond_site_symmetry_2
_geom_bond_publ_flag
O26 C3 1.358(2) . ?
O26 C27 1.432(2) . ?
O25 C24 1.207(3) . ?
C10 C11 1.418(2) 3_666 ?
C10 C1 1.372(2) . ?
C11 C11 1.426(3) 3_666 ?
C11 C12 1.417(2) . ?
C2 C1 1.471(2) . ?
C2 C7 1.403(3) . ?
C2 C3 1.401(3) . ?
C1 C9 1.426(2) . ?
C9 C8 1.488(2) . ?
C9 C12 1.375(2) . ?
C7 C8 1.489(3) . ?
C7 C6 1.429(2) . ?
C3 C4 1.393(2) . ?
C8 C13 1.344(3) . ?
C4 C5 1.380(3) . ?
C6 C5 1.394(3) . ?
C6 C24 1.466(3) . ?
C14 C13 1.478(3) . ?
C14 C19 1.394(3) . ?
C14 C15 1.384(3) . ?
C17 C18 1.398(3) . ?
C17 C16 1.391(3) . ?
C17 C20 1.531(3) . ?
C19 C18 1.385(3) . ?
C15 C16 1.381(3) . ?
C20 C21 1.524(4) . ?
C20 C22 1.507(5) . ?
C20 C23 1.498(4) . ?
